data_4333611
loop_
_publ_author_name
'Eric M. Villa'
'Connor J. Marr'
'Juan Diwu'
'Evgeny V. Alekseev'
'Wulf Depmeier'
'Thomas E. Albrecht-Schmitt'

_publ_section_title
;
 From Order to Disorder and Back Again: In Situ Hydrothermal Redox
 Reactions of Uranium Phosphites and Phosphates
;
_journal_name_full 'Inorganic Chemistry'
_journal_page_first 965
_journal_page_last 973
_journal_paper_doi 10.1021/ic302198w
_journal_volume 52
_journal_year 2013
_chemical_formula_moiety Cs3[U4(HPO4)3(HPO4)5]
_chemical_formula_sum 'Cs3 H0 O32 P8 U4'
_chemical_formula_weight 2110.61
_chemical_name_common 'Cesium Uranium(IV) Phosphate'
_chemical_name_systematic
; 
 ? 
;
_space_group_IT_number 15
_symmetry_cell_setting monoclinic
_symmetry_space_group_name_Hall '-C 2yc'
_symmetry_space_group_name_H-M 'C 1 2/c 1'
_atom_sites_solution_hydrogens none
_atom_sites_solution_primary direct
_atom_sites_solution_secondary difmap
_audit_creation_method SHELXL-97
_cell_angle_alpha 90.00
_cell_angle_beta 104.807(3)
_cell_angle_gamma 90.00
_cell_formula_units_Z 4
_cell_length_a 18.0182(19)
_cell_length_b 9.2640(9)
_cell_length_c 17.5163(18)
_cell_measurement_reflns_used 4300
_cell_measurement_temperature 100(2)
_cell_measurement_theta_max 30.65
_cell_measurement_theta_min 2.34
_cell_volume 2826.7(5)
_computing_cell_refinement 'smart saint'
_computing_data_collection smart
_computing_data_reduction SAINT
_computing_molecular_graphics 'SHELXP-97 (Sheldrick, 1997)'
_computing_publication_material 'SHELXCIF-97 (Sheldrick, 2000)'
_computing_structure_refinement 'SHELXL-97 (Sheldrick, 2008)'
_computing_structure_solution 'SHELXS-97 (Sheldrick, 2008)'
_diffrn_ambient_temperature 100(2)
_diffrn_detector_area_resol_mean 0
_diffrn_measured_fraction_theta_full 0.982
_diffrn_measured_fraction_theta_max 0.982
_diffrn_measurement_device_type 'BRUKER apex II'
_diffrn_measurement_method '0.5 wide w/ exposures'
_diffrn_radiation_monochromator 'Quazar optics'
_diffrn_radiation_source 'Imus microfocused'
_diffrn_radiation_type MoK\a
_diffrn_radiation_wavelength 0.71073
_diffrn_reflns_av_R_equivalents 0.0486
_diffrn_reflns_av_sigmaI/netI 0.0431
_diffrn_reflns_limit_h_max 24
_diffrn_reflns_limit_h_min -25
_diffrn_reflns_limit_k_max 13
_diffrn_reflns_limit_k_min -13
_diffrn_reflns_limit_l_max 24
_diffrn_reflns_limit_l_min -25
_diffrn_reflns_number 19221
_diffrn_reflns_theta_full 30.65
_diffrn_reflns_theta_max 30.65
_diffrn_reflns_theta_min 2.34
_exptl_absorpt_coefficient_mu 27.234
_exptl_absorpt_correction_T_max 0.665
_exptl_absorpt_correction_T_min 0.446
_exptl_absorpt_correction_type numerical
_exptl_absorpt_process_details SHELTXPREP
_exptl_crystal_colour Dark-Green
_exptl_crystal_density_diffrn 4.959
_exptl_crystal_density_meas ?
_exptl_crystal_description Plate
_exptl_crystal_F_000 3636
_exptl_crystal_size_max 0.070
_exptl_crystal_size_mid 0.025
_exptl_crystal_size_min 0.015
_refine_diff_density_max 2.841
_refine_diff_density_min -2.682
_refine_diff_density_rms 0.340
_refine_ls_extinction_method none
_refine_ls_goodness_of_fit_ref 1.035
_refine_ls_hydrogen_treatment none
_refine_ls_matrix_type full
_refine_ls_number_parameters 213
_refine_ls_number_reflns 4300
_refine_ls_number_restraints 0
_refine_ls_restrained_S_all 1.035
_refine_ls_R_factor_all 0.0358
_refine_ls_R_factor_gt 0.0284
_refine_ls_shift/su_max 0.001
_refine_ls_shift/su_mean 0.000
_refine_ls_structure_factor_coef Fsqd
_refine_ls_weighting_details 'calc w=1/[\s^2^(Fo^2^)+(0.0210P)^2^+58.0989P] where P=(Fo^2^+2Fc^2^)/3'
_refine_ls_weighting_scheme calc
_refine_ls_wR_factor_gt 0.0633
_refine_ls_wR_factor_ref 0.0661
_reflns_number_gt 3765
_reflns_number_total 4300
_reflns_threshold_expression >2sigma(I)
_cod_data_source_file ic302198w_si_002_5.cif
_cod_data_source_block Cs_U(IV)_PO4_3D
_cod_depositor_comments
;
The following automatic conversions were performed:

'_exptl_crystal_density_meas' value 'N/A' was changed to '?' - the
value is perceived as not measured.

Automatic conversion script
Id: cif_fix_values 3008 2015-01-20 13:52:24Z robertas 
;
_cod_database_code 4333611

loop_
_symmetry_equiv_pos_as_xyz
'x, y, z'
'-x, y, -z+1/2'
'x+1/2, y+1/2, z'
'-x+1/2, y+1/2, -z+1/2'
'-x, -y, -z'
'x, -y, z-1/2'
'-x+1/2, -y+1/2, -z'
'x+1/2, -y+1/2, z-1/2'

loop_
_atom_site_label
_atom_site_type_symbol
_atom_site_fract_x
_atom_site_fract_y
_atom_site_fract_z
_atom_site_U_iso_or_equiv
_atom_site_adp_type
_atom_site_occupancy
_atom_site_symmetry_multiplicity
_atom_site_calc_flag
_atom_site_refinement_flags
U1 U 0.256495(14) 0.77271(2) 0.118837(13) 0.00841(6) Uani 1 1 d .
U2 U 0.049596(13) 0.29356(2) 0.017767(13) 0.00936(6) Uani 1 1 d .
Cs1 Cs 0.5000 0.75524(6) 0.2500 0.01441(11) Uani 1 2 d S
Cs2 Cs 0.29739(3) 0.31353(4) 0.14463(2) 0.01917(10) Uani 1 1 d .
P1 P 0.39722(10) 0.56391(15) 0.04444(10) 0.0109(3) Uani 1 1 d .
P2 P 0.08821(10) 0.58869(16) 0.15729(9) 0.0097(3) Uani 1 1 d .
P3 P 0.16148(10) 0.07576(17) 0.19011(10) 0.0122(3) Uani 1 1 d .
P4 P 0.35932(9) 0.96785(15) 0.04210(9) 0.0075(3) Uani 1 1 d .
O1 O 0.0849(3) 0.0969(4) -0.0502(3) 0.0124(9) Uani 1 1 d .
O2 O 0.1406(3) 0.1583(5) 0.1119(3) 0.0156(9) Uani 1 1 d .
O3 O 0.2243(3) 0.9642(5) 0.1933(3) 0.0149(9) Uani 1 1 d .
O4 O 0.4728(3) 0.6474(5) 0.0620(3) 0.0149(9) Uani 1 1 d .
O5 O 0.5881(4) 0.4881(7) 0.1997(4) 0.0397(15) Uani 1 1 d .
O6 O 0.1496(3) 0.9008(5) 0.0404(3) 0.0196(10) Uani 1 1 d .
O7 O 0.3523(3) 0.6096(4) 0.1034(3) 0.0120(9) Uani 1 1 d .
O8 O 0.4178(3) 0.1046(6) 0.2547(3) 0.0233(11) Uani 1 1 d .
O9 O 0.1604(3) 0.3748(4) -0.0175(3) 0.0106(8) Uani 1 1 d .
O10 O 0.1674(3) 0.6426(5) 0.1549(3) 0.0162(9) Uani 1 1 d .
O11 O -0.0261(3) 0.3129(5) -0.1100(3) 0.0139(9) Uani 1 1 d .
O12 O 0.3605(3) 0.9403(4) 0.1296(3) 0.0115(9) Uani 1 1 d .
O13 O 0.2046(3) 0.6360(4) 0.0016(3) 0.0113(8) Uani 1 1 d .
O14 O -0.0631(2) 0.4445(4) 0.0229(2) 0.0088(8) Uani 1 1 d .
O15 O 0.3192(3) 0.6826(5) 0.2422(3) 0.0141(9) Uani 1 1 d .
O16 O 0.0791(3) 0.4302(4) 0.1337(3) 0.0127(9) Uani 1 1 d .

loop_
_atom_site_aniso_label
_atom_site_aniso_U_11
_atom_site_aniso_U_22
_atom_site_aniso_U_33
_atom_site_aniso_U_23
_atom_site_aniso_U_13
_atom_site_aniso_U_12
U1 0.01121(13) 0.00607(9) 0.00772(10) -0.00093(7) 0.00197(8) -0.00281(7)
U2 0.01105(13) 0.00656(9) 0.01048(11) -0.00016(7) 0.00277(9) -0.00164(7)
Cs1 0.0129(3) 0.0171(2) 0.0135(2) 0.000 0.0039(2) 0.000
Cs2 0.0241(2) 0.01760(18) 0.01714(19) -0.00204(14) 0.00769(17) -0.00611(15)
P1 0.0103(8) 0.0063(6) 0.0165(7) -0.0022(5) 0.0044(6) -0.0005(5)
P2 0.0105(8) 0.0090(6) 0.0087(7) -0.0003(5) 0.0008(6) -0.0016(5)
P3 0.0132(9) 0.0108(6) 0.0113(7) -0.0014(5) 0.0009(6) 0.0014(6)
P4 0.0083(8) 0.0048(6) 0.0092(7) -0.0001(5) 0.0017(6) -0.0009(5)
O1 0.012(2) 0.0076(18) 0.017(2) -0.0014(16) 0.0038(18) 0.0010(15)
O2 0.014(3) 0.020(2) 0.011(2) 0.0052(17) 0.0005(18) 0.0063(18)
O3 0.015(3) 0.0127(19) 0.016(2) -0.0012(17) 0.0021(19) 0.0064(17)
O4 0.013(2) 0.0104(19) 0.021(2) -0.0002(17) 0.0048(19) -0.0022(16)
O5 0.029(4) 0.035(3) 0.051(4) -0.001(3) 0.003(3) -0.003(3)
O6 0.020(3) 0.024(2) 0.013(2) -0.0072(18) 0.000(2) 0.007(2)
O7 0.013(2) 0.0098(18) 0.014(2) -0.0012(15) 0.0042(18) 0.0024(16)
O8 0.030(3) 0.025(3) 0.015(2) 0.0003(19) 0.005(2) -0.004(2)
O9 0.013(2) 0.0057(17) 0.013(2) 0.0027(15) 0.0029(17) -0.0002(15)
O10 0.012(2) 0.016(2) 0.018(2) 0.0041(17) -0.0002(19) -0.0025(18)
O11 0.015(3) 0.0109(19) 0.015(2) -0.0012(16) 0.0029(19) 0.0022(17)
O12 0.016(3) 0.0104(18) 0.0082(19) -0.0015(15) 0.0035(17) -0.0049(16)
O13 0.010(2) 0.0090(18) 0.013(2) 0.0003(15) -0.0005(17) -0.0037(16)
O14 0.005(2) 0.0085(17) 0.012(2) 0.0021(15) 0.0019(16) 0.0005(14)
O15 0.012(2) 0.019(2) 0.010(2) 0.0029(16) 0.0000(18) -0.0049(17)
O16 0.016(3) 0.0093(18) 0.011(2) -0.0001(15) 0.0000(18) -0.0015(16)

loop_
_atom_type_symbol
_atom_type_description
_atom_type_scat_dispersion_real
_atom_type_scat_dispersion_imag
_atom_type_scat_source
O O 0.0106 0.0060 'International Tables Vol C Tables 4.2.6.8 and 6.1.1.4'
H H 0.0000 0.0000 'International Tables Vol C Tables 4.2.6.8 and 6.1.1.4'
P P 0.1023 0.0942 'International Tables Vol C Tables 4.2.6.8 and 6.1.1.4'
Cs Cs -0.3680 2.1192 'International Tables Vol C Tables 4.2.6.8 and 6.1.1.4'
U U -9.6767 9.6646 'International Tables Vol C Tables 4.2.6.8 and 6.1.1.4'

loop_
_geom_angle_atom_site_label_1
_geom_angle_atom_site_label_2
_geom_angle_atom_site_label_3
_geom_angle
_geom_angle_site_symmetry_1
_geom_angle_site_symmetry_3
O10 U1 O15 75.85(17) . .
O10 U1 O3 87.32(17) . .
O15 U1 O3 83.45(16) . .
O10 U1 O7 106.70(16) . .
O15 U1 O7 71.37(16) . .
O3 U1 O7 146.56(16) . .
O10 U1 O6 84.11(18) . .
O15 U1 O6 147.82(16) . .
O3 U1 O6 70.54(16) . .
O7 U1 O6 139.59(15) . .
O10 U1 O13 78.74(16) . .
O15 U1 O13 126.82(15) . .
O3 U1 O13 140.85(16) . .
O7 U1 O13 72.51(16) . .
O6 U1 O13 71.75(15) . .
O10 U1 O12 158.83(16) . .
O15 U1 O12 88.57(15) . .
O3 U1 O12 76.58(16) . .
O7 U1 O12 81.04(15) . .
O6 U1 O12 102.92(17) . .
O13 U1 O12 122.39(14) . .
O10 U1 O13 142.31(16) . 7_565
O15 U1 O13 136.28(15) . 7_565
O3 U1 O13 111.62(15) . 7_565
O7 U1 O13 75.67(14) . 7_565
O6 U1 O13 73.03(16) . 7_565
O13 U1 O13 65.94(16) . 7_565
O12 U1 O13 58.21(14) . 7_565
O10 U1 P4 170.13(13) . .
O15 U1 P4 114.01(12) . .
O3 U1 P4 93.39(12) . .
O7 U1 P4 77.89(11) . .
O6 U1 P4 86.84(13) . .
O13 U1 P4 94.69(10) . .
O12 U1 P4 28.92(10) . .
O13 U1 P4 29.34(10) 7_565 .
O10 U1 Cs2 63.46(12) . .
O15 U1 Cs2 61.29(11) . .
O3 U1 Cs2 137.87(11) . .
O7 U1 Cs2 43.25(10) . .
O6 U1 Cs2 130.01(12) . .
O13 U1 Cs2 65.61(10) . .
O12 U1 Cs2 121.25(11) . .
O13 U1 Cs2 109.87(10) 7_565 .
P4 U1 Cs2 120.67(3) . .
O10 U1 Cs1 121.79(12) . .
O15 U1 Cs1 47.06(11) . .
O3 U1 Cs1 95.28(12) . .
O7 U1 Cs1 51.42(11) . .
O6 U1 Cs1 150.66(13) . .
O13 U1 Cs1 123.19(11) . .
O12 U1 Cs1 47.93(11) . .
O13 U1 Cs1 89.76(10) 7_565 .
P4 U1 Cs1 67.97(3) . .
Cs2 U1 Cs1 77.806(10) . .
O10 U1 Cs2 56.18(12) . 4
O15 U1 Cs2 48.90(12) . 4
O3 U1 Cs2 44.60(11) . 4
O7 U1 Cs2 119.64(11) . 4
O6 U1 Cs2 98.98(11) . 4
O13 U1 Cs2 134.86(10) . 4
O12 U1 Cs2 102.74(10) . 4
O13 U1 Cs2 155.28(9) 7_565 4
P4 U1 Cs2 129.58(3) . 4
Cs2 U1 Cs2 93.298(8) . 4
Cs1 U1 Cs2 86.761(10) . 4
O4 U2 O11 96.85(17) 3_445 .
O4 U2 O16 92.93(16) 3_445 .
O11 U2 O16 138.30(15) . .
O4 U2 O1 88.69(16) 3_445 .
O11 U2 O1 74.83(15) . .
O16 U2 O1 146.05(16) . .
O4 U2 O9 159.03(15) 3_445 .
O11 U2 O9 92.92(16) . .
O16 U2 O9 92.03(15) . .
O1 U2 O9 76.00(15) . .
O4 U2 O2 79.38(17) 3_445 .
O11 U2 O2 148.06(15) . .
O16 U2 O2 73.61(16) . .
O1 U2 O2 73.39(16) . .
O9 U2 O2 82.51(16) . .
O4 U2 O14 75.04(15) 3_445 .
O11 U2 O14 72.93(15) . .
O16 U2 O14 70.71(15) . .
O1 U2 O14 141.56(15) . .
O9 U2 O14 125.73(13) . .
O2 U2 O14 134.37(15) . .
O4 U2 O14 142.22(15) 3_445 5_565
O11 U2 O14 74.40(14) . 5_565
O16 U2 O14 73.23(14) . 5_565
O1 U2 O14 122.46(14) . 5_565
O9 U2 O14 58.50(14) . 5_565
O2 U2 O14 126.77(16) . 5_565
O14 U2 O14 67.23(16) . 5_565
O4 U2 P4 171.85(12) 3_445 7_565
O11 U2 P4 81.33(12) . 7_565
O16 U2 P4 83.39(11) . 7_565
O1 U2 P4 98.43(11) . 7_565
O9 U2 P4 28.95(10) . 7_565
O2 U2 P4 106.37(12) . 7_565
O14 U2 P4 96.86(10) . 7_565
O14 U2 P4 29.65(10) 5_565 7_565
O4 U2 Cs1 48.21(12) 3_445 3_445
O11 U2 Cs1 133.87(11) . 3_445
O16 U2 Cs1 45.12(11) . 3_445
O1 U2 Cs1 123.45(11) . 3_445
O9 U2 Cs1 130.85(11) . 3_445
O2 U2 Cs1 65.19(11) . 3_445
O14 U2 Cs1 69.55(9) . 3_445
O14 U2 Cs1 113.00(9) 5_565 3_445
P4 U2 Cs1 128.51(3) 7_565 3_445
O4 U2 Cs2 119.19(13) 3_445 .
O11 U2 Cs2 138.44(12) . .
O16 U2 Cs2 64.38(12) . .
O1 U2 Cs2 85.34(11) . .
O9 U2 Cs2 46.37(11) . .
O2 U2 Cs2 41.10(12) . .
O14 U2 Cs2 133.03(10) . .
O14 U2 Cs2 86.87(10) 5_565 .
P4 U2 Cs2 65.68(3) 7_565 .
Cs1 U2 Cs2 87.513(9) 3_445 .
O4 U2 Cs2 128.22(12) 3_445 7
O11 U2 Cs2 73.33(11) . 7
O16 U2 Cs2 128.49(11) . 7
O1 U2 Cs2 39.53(11) . 7
O9 U2 Cs2 38.43(10) . 7
O2 U2 Cs2 84.14(11) . 7
O14 U2 Cs2 140.97(9) . 7
O14 U2 Cs2 85.22(9) 5_565 7
P4 U2 Cs2 58.98(3) 7_565 7
Cs1 U2 Cs2 149.327(9) 3_445 7
Cs2 U2 Cs2 68.315(12) . 7
O5 Cs1 O5 77.9(2) 2_655 .
O5 Cs1 O16 83.31(14) 2_655 4
O5 Cs1 O16 154.46(15) . 4
O5 Cs1 O16 154.46(15) 2_655 3
O5 Cs1 O16 83.31(14) . 3
O16 Cs1 O16 119.29(15) 4 3
O5 Cs1 O15 112.78(14) 2_655 2_655
O5 Cs1 O15 45.19(14) . 2_655
O16 Cs1 O15 132.20(11) 4 2_655
O16 Cs1 O15 62.27(11) 3 2_655
O5 Cs1 O15 45.19(14) 2_655 .
O5 Cs1 O15 112.78(14) . .
O16 Cs1 O15 62.27(11) 4 .
O16 Cs1 O15 132.20(11) 3 .
O15 Cs1 O15 156.44(16) 2_655 .
O5 Cs1 O12 125.19(14) 2_655 2_655
O5 Cs1 O12 103.16(14) . 2_655
O16 Cs1 O12 73.87(11) 4 2_655
O16 Cs1 O12 75.83(11) 3 2_655
O15 Cs1 O12 59.91(11) 2_655 2_655
O15 Cs1 O12 135.44(11) . 2_655
O5 Cs1 O12 103.16(14) 2_655 .
O5 Cs1 O12 125.19(15) . .
O16 Cs1 O12 75.83(11) 4 .
O16 Cs1 O12 73.87(11) 3 .
O15 Cs1 O12 135.44(11) 2_655 .
O15 Cs1 O12 59.91(11) . .
O12 Cs1 O12 117.72(14) 2_655 .
O5 Cs1 O4 94.70(15) 2_655 .
O5 Cs1 O4 56.97(15) . .
O16 Cs1 O4 142.80(11) 4 .
O16 Cs1 O4 60.30(11) 3 .
O15 Cs1 O4 82.81(11) 2_655 .
O15 Cs1 O4 90.20(11) . .
O12 Cs1 O4 132.47(11) 2_655 .
O12 Cs1 O4 68.46(11) . .
O5 Cs1 O4 56.97(15) 2_655 2_655
O5 Cs1 O4 94.70(15) . 2_655
O16 Cs1 O4 60.30(11) 4 2_655
O16 Cs1 O4 142.80(11) 3 2_655
O15 Cs1 O4 90.20(11) 2_655 2_655
O15 Cs1 O4 82.81(11) . 2_655
O12 Cs1 O4 68.46(11) 2_655 2_655
O12 Cs1 O4 132.47(11) . 2_655
O4 Cs1 O4 145.34(15) . 2_655
O5 Cs1 O7 63.86(14) 2_655 .
O5 Cs1 O7 80.50(14) . .
O16 Cs1 O7 106.60(11) 4 .
O16 Cs1 O7 96.20(11) 3 .
O15 Cs1 O7 121.02(11) 2_655 .
O15 Cs1 O7 47.59(11) . .
O12 Cs1 O7 170.60(10) 2_655 .
O12 Cs1 O7 54.28(10) . .
O4 Cs1 O7 42.68(11) . .
O4 Cs1 O7 120.21(11) 2_655 .
O5 Cs1 O7 80.50(14) 2_655 2_655
O5 Cs1 O7 63.86(14) . 2_655
O16 Cs1 O7 96.20(11) 4 2_655
O16 Cs1 O7 106.60(11) 3 2_655
O15 Cs1 O7 47.59(11) 2_655 2_655
O15 Cs1 O7 121.02(11) . 2_655
O12 Cs1 O7 54.28(10) 2_655 2_655
O12 Cs1 O7 170.60(10) . 2_655
O4 Cs1 O7 120.21(11) . 2_655
O4 Cs1 O7 42.68(11) 2_655 2_655
O7 Cs1 O7 134.16(14) . 2_655
O7 Cs2 O9 100.54(11) . 7
O7 Cs2 O2 135.04(12) . .
O9 Cs2 O2 89.18(12) 7 .
O7 Cs2 O1 48.11(11) . 7
O9 Cs2 O1 55.86(11) 7 7
O2 Cs2 O1 137.70(12) . 7
O7 Cs2 O8 118.58(13) . .
O9 Cs2 O8 80.58(12) 7 .
O2 Cs2 O8 106.27(13) . .
O1 Cs2 O8 91.85(13) 7 .
O7 Cs2 O3 86.57(11) . 4_545
O9 Cs2 O3 167.50(12) 7 4_545
O2 Cs2 O3 93.02(12) . 4_545
O1 Cs2 O3 126.48(11) 7 4_545
O8 Cs2 O3 87.00(13) . 4_545
O7 Cs2 O9 81.88(11) . .
O9 Cs2 O9 75.13(12) 7 .
O2 Cs2 O9 58.22(11) . .
O1 Cs2 O9 87.62(11) 7 .
O8 Cs2 O9 150.92(12) . .
O3 Cs2 O9 116.35(11) 4_545 .
O7 Cs2 O5 66.09(14) . 2_655
O9 Cs2 O5 129.98(14) 7 2_655
O2 Cs2 O5 135.45(15) . 2_655
O1 Cs2 O5 86.70(15) 7 2_655
O8 Cs2 O5 67.62(14) . 2_655
O3 Cs2 O5 44.01(14) 4_545 2_655
O9 Cs2 O5 141.24(13) . 2_655
O7 Cs2 O15 136.84(11) . 4_545
O9 Cs2 O15 121.04(10) 7 4_545
O2 Cs2 O15 44.11(11) . 4_545
O1 Cs2 O15 173.53(11) 7 4_545
O8 Cs2 O15 81.87(12) . 4_545
O3 Cs2 O15 55.07(11) 4_545 4_545
O9 Cs2 O15 97.09(11) . 4_545
O5 Cs2 O15 92.32(14) 2_655 4_545
O7 Cs2 P3 153.55(9) . .
O9 Cs2 P3 97.11(8) 7 .
O2 Cs2 P3 25.59(9) . .
O1 Cs2 P3 152.95(8) 7 .
O8 Cs2 P3 83.58(10) . .
O3 Cs2 P3 80.03(8) 4_545 .
O9 Cs2 P3 83.81(8) . .
O5 Cs2 P3 115.58(12) 2_655 .
O15 Cs2 P3 25.01(8) 4_545 .
O7 Cs2 P1 24.35(8) . .
O9 Cs2 P1 76.62(8) 7 .
O2 Cs2 P1 138.29(9) . .
O1 Cs2 P1 24.42(8) 7 .
O8 Cs2 P1 109.64(10) . .
O3 Cs2 P1 109.20(8) 4_545 .
O9 Cs2 P1 80.16(8) . .
O5 Cs2 P1 79.02(12) 2_655 .
O15 Cs2 P1 161.06(8) 4_545 .
P3 Cs2 P1 163.80(4) . .
O7 Cs2 O12 134.57(11) . 1_545
O9 Cs2 O12 43.50(10) 7 1_545
O2 Cs2 O12 80.45(11) . 1_545
O1 Cs2 O12 86.98(10) 7 1_545
O8 Cs2 O12 44.88(12) . 1_545
O3 Cs2 O12 124.84(10) 4_545 1_545
O9 Cs2 O12 106.11(10) . 1_545
O5 Cs2 O12 111.83(13) 2_655 1_545
O15 Cs2 O12 87.45(10) 4_545 1_545
P3 Cs2 O12 70.99(7) . 1_545
P1 Cs2 O12 111.38(7) . 1_545
O1 P1 O7 111.5(2) 7 .
O1 P1 O4 108.6(3) 7 .
O7 P1 O4 108.9(3) . .
O1 P1 O6 109.0(3) 7 7_565
O7 P1 O6 109.8(3) . 7_565
O4 P1 O6 109.0(3) . 7_565
O1 P1 Cs2 57.87(17) 7 .
O7 P1 Cs2 55.84(16) . .
O4 P1 Cs2 138.5(2) . .
O6 P1 Cs2 112.5(2) 7_565 .
O1 P1 Cs1 109.31(19) 7 .
O7 P1 Cs1 58.25(18) . .
O4 P1 Cs1 54.05(18) . .
O6 P1 Cs1 141.48(19) 7_565 .
Cs2 P1 Cs1 91.17(4) . .
O11 P2 O16 114.7(3) 5_565 .
O11 P2 O10 110.7(3) 5_565 .
O16 P2 O10 110.3(3) . .
O11 P2 O8 104.6(3) 5_565 4
O16 P2 O8 109.0(3) . 4
O10 P2 O8 107.1(3) . 4
O11 P2 Cs1 111.83(19) 5_565 3_445
O16 P2 Cs1 48.67(17) . 3_445
O10 P2 Cs1 137.42(19) . 3_445
O8 P2 Cs1 62.8(2) 4 3_445
O11 P2 Cs2 107.26(18) 5_565 4
O16 P2 Cs2 135.42(19) . 4
O10 P2 Cs2 65.56(19) . 4
O8 P2 Cs2 43.6(2) 4 4
Cs1 P2 Cs2 102.33(3) 3_445 4
O15 P3 O3 113.3(3) 4_545 1_545
O15 P3 O2 109.2(3) 4_545 .
O3 P3 O2 112.5(3) 1_545 .
O15 P3 O5 106.3(3) 4_545 3_445
O3 P3 O5 106.2(3) 1_545 3_445
O2 P3 O5 109.1(3) . 3_445
O15 P3 Cs2 74.64(19) 4_545 .
O3 P3 Cs2 83.09(19) 1_545 .
O2 P3 Cs2 60.8(2) . .
O5 P3 Cs2 168.9(3) 3_445 .
O15 P3 Cs2 81.77(19) 4_545 4_545
O3 P3 Cs2 61.88(18) 1_545 4_545
O2 P3 Cs2 169.0(2) . 4_545
O5 P3 Cs2 65.8(3) 3_445 4_545
Cs2 P3 Cs2 124.97(5) . 4_545
O15 P3 Cs1 61.85(19) 4_545 3_445
O3 P3 Cs1 156.75(19) 1_545 3_445
O2 P3 Cs1 89.85(19) . 3_445
O5 P3 Cs1 58.0(2) 3_445 3_445
Cs2 P3 Cs1 114.92(4) . 3_445
Cs2 P3 Cs1 95.00(4) 4_545 3_445
O14 P4 O9 103.3(2) 3 7_565
O14 P4 O13 114.2(2) 3 7_565
O9 P4 O13 111.3(3) 7_565 7_565
O14 P4 O12 114.2(3) 3 .
O9 P4 O12 112.2(2) 7_565 .
O13 P4 O12 102.0(2) 7_565 .
O14 P4 U2 55.54(15) 3 7_565
O9 P4 U2 48.01(17) 7_565 7_565
O13 P4 U2 132.09(17) 7_565 7_565
O12 P4 U2 125.39(17) . 7_565
O14 P4 U1 133.29(16) 3 .
O9 P4 U1 123.31(18) 7_565 .
O13 P4 U1 53.45(16) 7_565 .
O12 P4 U1 48.65(17) . .
U2 P4 U1 169.48(5) 7_565 .
O14 P4 Cs2 126.15(16) 3 1_565
O9 P4 Cs2 44.69(16) 7_565 1_565
O13 P4 Cs2 117.80(18) 7_565 1_565
O12 P4 Cs2 67.64(16) . 1_565
U2 P4 Cs2 79.14(3) 7_565 1_565
U1 P4 Cs2 90.34(4) . 1_565
O14 P4 Cs2 111.24(17) 3 7_565
O9 P4 Cs2 43.22(17) 7_565 7_565
O13 P4 Cs2 69.56(17) 7_565 7_565
O12 P4 Cs2 132.77(19) . 7_565
U2 P4 Cs2 72.79(3) 7_565 7_565
U1 P4 Cs2 104.85(4) . 7_565
Cs2 P4 Cs2 75.84(3) 1_565 7_565
P1 O1 U2 143.6(3) 7 .
P1 O1 Cs2 97.7(2) 7 7
U2 O1 Cs2 111.77(15) . 7
P3 O2 U2 149.1(3) . .
P3 O2 Cs2 93.6(2) . .
U2 O2 Cs2 108.70(16) . .
P3 O3 U1 140.8(3) 1_565 .
P3 O3 Cs2 93.9(2) 1_565 4
U1 O3 Cs2 105.03(15) . 4
P3 O3 Cs2 72.61(17) 1_565 1_565
U1 O3 Cs2 112.39(16) . 1_565
Cs2 O3 Cs2 134.85(14) 4 1_565
P1 O4 U2 147.6(3) . 3
P1 O4 Cs1 104.3(2) . .
U2 O4 Cs1 102.33(16) 3 .
P3 O5 Cs1 96.8(3) 3 .
P3 O5 Cs2 88.7(3) 3 2_655
Cs1 O5 Cs2 113.2(2) . 2_655
P1 O6 U1 145.5(3) 7_565 .
P1 O7 U1 141.7(3) . .
P1 O7 Cs2 99.81(19) . .
U1 O7 Cs2 104.88(15) . .
P1 O7 Cs1 99.7(2) . .
U1 O7 Cs1 96.40(13) . .
Cs2 O7 Cs1 114.02(13) . .
P2 O8 Cs2 116.3(3) 4_545 .
P2 O8 Cs1 94.1(2) 4_545 1_545
Cs2 O8 Cs1 139.79(16) . 1_545
P4 O9 U2 103.0(2) 7_565 .
P4 O9 Cs2 114.7(2) 7_565 7
U2 O9 Cs2 113.06(15) . 7
P4 O9 Cs2 118.2(2) 7_565 .
U2 O9 Cs2 102.50(14) . .
Cs2 O9 Cs2 104.87(12) 7 .
P2 O10 U1 159.2(3) . .
P2 O10 Cs2 92.8(2) . 4
U1 O10 Cs2 94.34(15) . 4
P2 O11 U2 138.3(3) 5_565 .
P4 O12 U1 102.4(2) . .
P4 O12 Cs1 122.1(2) . .
U1 O12 Cs1 99.50(13) . .
P4 O12 Cs2 89.40(18) . 1_565
U1 O12 Cs2 111.36(15) . 1_565
Cs1 O12 Cs2 129.79(13) . 1_565
P4 O13 U1 146.5(3) 7_565 .
P4 O13 U1 97.2(2) 7_565 7_565
U1 O13 U1 114.06(16) . 7_565
P4 O14 U2 152.3(2) 3_445 .
P4 O14 U2 94.82(19) 3_445 5_565
U2 O14 U2 112.76(16) . 5_565
P3 O15 U1 157.3(3) 4 .
P3 O15 Cs1 94.2(2) 4 .
U1 O15 Cs1 101.87(14) . .
P3 O15 Cs2 80.35(19) 4 4
U1 O15 Cs2 100.67(16) . 4
Cs1 O15 Cs2 130.10(14) . 4
P3 O15 Cs2 74.97(18) 4 .
U1 O15 Cs2 86.28(13) . .
Cs1 O15 Cs2 100.95(12) . .
Cs2 O15 Cs2 124.48(12) 4 .
P2 O16 U2 138.0(3) . .
P2 O16 Cs1 110.5(2) . 3_445
U2 O16 Cs1 103.82(14) . 3_445

loop_
_geom_bond_atom_site_label_1
_geom_bond_atom_site_label_2
_geom_bond_distance
_geom_bond_site_symmetry_2
U1 O10 2.224(5) .
U1 O15 2.323(5) .
U1 O3 2.359(4) .
U1 O7 2.361(4) .
U1 O6 2.378(5) .
U1 O13 2.391(4) .
U1 O12 2.404(4) .
U1 O13 2.532(4) 7_565
U1 P4 3.1274(15) .
U1 Cs2 4.3211(6) .
U1 Cs1 4.4048(5) .
U1 Cs2 4.5064(6) 4
U2 O4 2.213(4) 3_445
U2 O11 2.311(5) .
U2 O16 2.336(4) .
U2 O1 2.352(4) .
U2 O9 2.359(4) .
U2 O2 2.365(5) .
U2 O14 2.486(4) .
U2 O14 2.558(4) 5_565
U2 P4 3.0916(14) 7_565
U2 Cs1 4.3966(5) 3_445
U2 Cs2 4.4538(7) .
U2 Cs2 4.5481(6) 7
Cs1 O5 3.183(7) 2_655
Cs1 O5 3.183(7) .
Cs1 O16 3.208(4) 4
Cs1 O16 3.208(4) 3
Cs1 O15 3.295(5) 2_655
Cs1 O15 3.295(5) .
Cs1 O12 3.315(5) 2_655
Cs1 O12 3.315(5) .
Cs1 O4 3.355(5) .
Cs1 O4 3.355(5) 2_655
Cs1 O7 3.465(5) .
Cs1 O7 3.465(5) 2_655
Cs2 O7 3.063(4) .
Cs2 O9 3.073(4) 7
Cs2 O2 3.091(5) .
Cs2 O1 3.117(4) 7
Cs2 O8 3.168(6) .
Cs2 O3 3.276(5) 4_545
Cs2 O9 3.302(4) .
Cs2 O5 3.381(7) 2_655
Cs2 O15 3.455(5) 4_545
Cs2 P3 3.5327(18) .
Cs2 P1 3.6481(16) .
Cs2 O12 3.670(4) 1_545
P1 O1 1.522(4) 7
P1 O7 1.526(4) .
P1 O4 1.527(5) .
P1 O6 1.545(5) 7_565
P2 O11 1.515(5) 5_565
P2 O16 1.522(4) .
P2 O10 1.523(5) .
P2 O8 1.579(5) 4
P2 Cs1 4.0031(16) 3_445
P2 Cs2 4.1195(16) 4
P3 O15 1.515(5) 4_545
P3 O3 1.524(5) 1_545
P3 O2 1.529(5) .
P3 O5 1.597(7) 3_445
P3 Cs2 3.7060(17) 4_545
P3 Cs1 3.7271(17) 3_445
P4 O14 1.535(4) 3
P4 O9 1.536(4) 7_565
P4 O13 1.545(4) 7_565
P4 O12 1.549(4) .
P4 U2 3.0916(14) 7_565
P4 Cs2 3.9686(15) 1_565
P4 Cs2 4.2490(16) 7_565
O1 P1 1.522(4) 7
O1 Cs2 3.117(4) 7
O3 P3 1.524(5) 1_565
O3 Cs2 3.276(5) 4
O3 Cs2 3.675(5) 1_565
O4 U2 2.213(4) 3
O5 P3 1.598(7) 3
O5 Cs2 3.381(7) 2_655
O6 P1 1.545(5) 7_565
O8 P2 1.579(5) 4_545
O8 Cs1 3.568(5) 1_545
O9 P4 1.536(4) 7_565
O9 Cs2 3.073(4) 7
O10 Cs2 3.755(5) 4
O11 P2 1.515(5) 5_565
O12 Cs2 3.670(4) 1_565
O13 P4 1.545(4) 7_565
O13 U1 2.532(4) 7_565
O14 P4 1.535(4) 3_445
O14 U2 2.558(4) 5_565
O15 P3 1.515(5) 4
O15 Cs2 3.455(5) 4
O16 Cs1 3.208(4) 3_445
